data_2009311
loop_
_publ_author_name
'Moses Babu, J.'
'Vyas, K.'
'Prabhakar, C.'
'Sreenivas Rao, D.'
'Om Reddy, G.'

_publ_section_title
;
 An omeprazole impurity
;
_journal_issue 12
_journal_name_full 'Acta Crystallographica Section C'
_journal_page_first IUC9900162
_journal_paper_doi 10.1107/S0108270199098194
_journal_volume 55
_journal_year 1999
_chemical_formula_moiety 'C16 H13 N3 O2 S'
_chemical_formula_sum 'C16 H13 N3 O2 S'
_chemical_formula_weight 311.36
_chemical_name_systematic
;
8-methoxy-1,3-dimethyl-12-thioxopyrido[1',2':3,4]-
imidazo[1,2-a][1,3]benzimidazol-2(12H)-one
;
_space_group_IT_number 14
_symmetry_cell_setting monoclinic
_symmetry_space_group_name_Hall '-P 2ybc'
_symmetry_space_group_name_H-M 'P 1 21/c 1'
_cell_angle_alpha 90
_cell_angle_beta 102.72(2)
_cell_angle_gamma 90
_cell_formula_units_Z 4
_cell_length_a 7.002(2)
_cell_length_b 18.442(5)
_cell_length_c 11.443(2)
_cell_measurement_reflns_used 25
_cell_measurement_temperature 298.2
_cell_measurement_theta_max 26.8
_cell_measurement_theta_min 20.1
_cell_volume 1441.4(6)
_computing_cell_refinement 'MSC/AFC diffractometer control software'
_computing_data_collection 'MSC/AFC diffractometer control software'
_computing_data_reduction 'teXsan (MSC, 1992-1997)'
_computing_publication_material 'teXsan (MSC, 1992-1997)'
_computing_structure_refinement 'teXsan (MSC, 1992-1997)'
_diffrn_ambient_temperature 298.2
_diffrn_measurement_device_type 'Rigaku AFC-7S'
_diffrn_measurement_method \w-2\q
_diffrn_radiation_monochromator graphite
_diffrn_radiation_source 'X-ray tube'
_diffrn_radiation_type CuK\a
_diffrn_radiation_wavelength 1.5418
_diffrn_reflns_av_R_equivalents 0.079
_diffrn_reflns_av_sigmaI/netI 0.040
_diffrn_reflns_limit_h_max 8
_diffrn_reflns_limit_h_min 0
_diffrn_reflns_limit_k_max 21
_diffrn_reflns_limit_k_min 0
_diffrn_reflns_limit_l_max 13
_diffrn_reflns_limit_l_min -13
_diffrn_reflns_number 2960
_diffrn_reflns_reduction_process 'Lp corrections applied'
_diffrn_reflns_theta_max 70.07
_diffrn_reflns_theta_min 2.39
_diffrn_standards_decay_% 2.40
_diffrn_standards_interval_count 150
_diffrn_standards_number 3
_exptl_absorpt_coefficient_mu 2.09
_exptl_absorpt_correction_T_max 0.815
_exptl_absorpt_correction_T_min 0.331
_exptl_absorpt_correction_type empirical
_exptl_absorpt_process_details '(DIFABS; Walker & Stuart, 1983)'
_exptl_crystal_colour Yellow
_exptl_crystal_density_diffrn 1.435
_exptl_crystal_density_method 'not measured'
_exptl_crystal_description needle
_exptl_crystal_F_000 648.00
_exptl_crystal_size_max 1.00
_exptl_crystal_size_mid 0.20
_exptl_crystal_size_min 0.10
_refine_diff_density_max 0.29
_refine_diff_density_min -0.23
_refine_ls_extinction_coef 8E-7(8)
_refine_ls_extinction_method 'Zachariasen (1967)'
_refine_ls_goodness_of_fit_all 1.927
_refine_ls_goodness_of_fit_ref 1.967
_refine_ls_hydrogen_treatment noref
_refine_ls_matrix_type full
_refine_ls_number_constraints 0
_refine_ls_number_parameters 200
_refine_ls_number_reflns 2070
_refine_ls_number_restraints 0
_refine_ls_R_factor_all 0.074
_refine_ls_R_factor_gt 0.059
_refine_ls_shift/su_max <0.001
_refine_ls_shift/su_mean 0.0003
_refine_ls_structure_factor_coef F
_refine_ls_weighting_details 'w = 1/[\s^2^(Fo) + 0.0016|Fo|^2^]'
_refine_ls_weighting_scheme sigma
_refine_ls_wR_factor_all 0.104
_refine_ls_wR_factor_ref 0.094
_reflns_number_gt 2070
_reflns_number_total 2722
_reflns_threshold_expression I>1.9\s(I)
_cod_data_source_file qa0184.cif
_cod_data_source_block I
_cod_original_cell_volume 1441.5(7)
_cod_original_sg_symbol_H-M 'P 21/c'
_cod_database_code 2009311
_cod_database_fobs_code 2009311

loop_
_symmetry_equiv_pos_as_xyz
'  +x,  +y,  +z'
'  -x,1/2+y,1/2-z'
'  -x,  -y,  -z'
'  +x,1/2-y,1/2+z'

loop_
_atom_site_label
_atom_site_fract_x
_atom_site_fract_y
_atom_site_fract_z
_atom_site_U_iso_or_equiv
_atom_site_adp_type
_atom_site_calc_flag
_atom_site_calc_attached_atom
_atom_site_refinement_flags
_atom_site_occupancy
S(1) 0.24490(10) -0.09526(4) 0.24173(8) 0.0675(3) Uani d ? . 1.000
O(1) 0.2457(3) 0.19920(10) 0.4174(2) 0.0704(7) Uani d ? . 1.000
O(2) 0.2642(4) -0.11820(10) -0.3956(2) 0.0711(8) Uani d ? . 1.000
N(1) 0.2543(3) 0.10040(10) 0.1090(2) 0.0435(6) Uani d ? . 1.000
N(2) 0.2633(3) 0.06650(10) -0.0980(2) 0.0460(6) Uani d ? . 1.000
N(3) 0.2458(3) -0.01430(10) 0.0490(2) 0.0435(6) Uani d ? . 1.000
C(1) 0.2488(4) 0.05720(10) 0.2083(2) 0.0433(7) Uani d ? . 1.000
C(2) 0.2467(4) 0.0885(2) 0.3156(2) 0.0496(8) Uani d ? . 1.000
C(3) 0.2480(4) 0.1687(2) 0.3217(2) 0.0514(8) Uani d ? . 1.000
C(4) 0.2520(4) 0.2095(2) 0.2138(3) 0.0510(8) Uani d ? . 1.000
C(5) 0.2564(4) 0.1744(2) 0.1112(2) 0.0454(7) Uani d ? . 1.000
C(6) 0.2554(4) 0.05620(10) 0.0118(2) 0.0417(6) Uani d ? . 1.000
C(7) 0.2587(4) -0.00490(10) -0.1424(2) 0.0431(6) Uani d ? . 1.000
C(8) 0.2635(4) -0.0273(2) -0.2565(2) 0.0500(7) Uani d ? . 1.000
C(9) 0.2567(4) -0.1014(2) -0.2799(3) 0.0515(8) Uani d ? . 1.000
C(10) 0.2453(4) -0.1520(2) -0.1921(3) 0.0547(8) Uani d ? . 1.000
C(11) 0.2411(4) -0.1296(2) -0.0762(3) 0.0527(8) Uani d ? . 1.000
C(12) 0.2476(4) -0.05690(10) -0.0532(2) 0.0425(7) Uani d ? . 1.000
C(13) 0.2462(4) -0.02000(10) 0.1692(2) 0.0461(7) Uani d ? . 1.000
C(14) 0.2422(5) 0.0482(2) 0.4280(3) 0.0670(10) Uani d ? . 1.000
C(15) 0.2510(5) 0.2904(2) 0.2200(3) 0.0670(10) Uani d ? . 1.000
C(16) 0.2431(5) -0.1922(2) -0.4314(3) 0.0750(10) Uani d ? . 1.000
H(1) 0.2569 0.1975 0.0440 0.055 Uiso c ? . 1.000
H(2) 0.2689 0.0066 -0.3155 0.054 Uiso c ? . 1.000
H(3) 0.2457 -0.2071 -0.2156 0.062 Uiso c ? . 1.000
H(4) 0.2329 -0.1644 -0.0220 0.064 Uiso c ? . 1.000
H(5) 0.2675 -0.0006 0.4276 0.088 Uiso c ? . 1.000
H(6) 0.3626 0.0630 0.4908 0.149 Uiso c ? . 1.000
H(7) 0.1447 0.0618 0.4585 0.119 Uiso c ? . 1.000
H(8) 0.3593 0.3102 0.2820 0.098 Uiso c ? . 1.000
H(9) 0.1413 0.3072 0.2504 0.122 Uiso c ? . 1.000
H(10) 0.2572 0.3161 0.1429 0.084 Uiso c ? . 1.000
H(11) 0.2516 -0.1921 -0.5181 0.123 Uiso c ? . 1.000
H(12) 0.1231 -0.2139 -0.4227 0.096 Uiso c ? . 1.000
H(13) 0.3652 -0.2247 -0.3844 0.109 Uiso c ? . 1.000

loop_
_atom_site_aniso_label
_atom_site_aniso_U_11
_atom_site_aniso_U_22
_atom_site_aniso_U_33
_atom_site_aniso_U_12
_atom_site_aniso_U_13
_atom_site_aniso_U_23
S(1) 0.0804(7) 0.0579(5) 0.0658(5) 0.0030(4) 0.0194(4) 0.0164(3)
O(1) 0.085(2) 0.078(2) 0.0520(10) 0.0040(10) 0.0230(10) -0.0120(10)
O(2) 0.088(2) 0.0680(10) 0.0600(10) -0.0050(10) 0.0220(10) -0.0180(10)
N(1) 0.0390(10) 0.0480(10) 0.0440(10) -0.0017(8) 0.0093(9) -0.0010(8)
N(2) 0.0460(10) 0.0470(10) 0.0440(10) -0.0026(9) 0.0090(10) -0.0001(8)
N(3) 0.0380(10) 0.0440(10) 0.0480(10) 0.0006(9) 0.0085(9) 0.0029(8)
C(1) 0.0290(10) 0.0550(10) 0.0450(10) 0.0010(10) 0.0070(10) 0.0060(10)
C(2) 0.0350(10) 0.067(2) 0.0450(10) 0.0050(10) 0.0070(10) 0.0020(10)
C(3) 0.0400(10) 0.068(2) 0.0470(10) 0.0020(10) 0.0090(10) -0.0050(10)
C(4) 0.044(2) 0.059(2) 0.0500(10) 0.0020(10) 0.0100(10) -0.0060(10)
C(5) 0.0400(10) 0.0490(10) 0.0470(10) -0.0020(10) 0.0080(10) 0.0000(10)
C(6) 0.0310(10) 0.0460(10) 0.0470(10) 0.0000(10) 0.0060(10) -0.0020(10)
C(7) 0.0320(10) 0.0470(10) 0.0490(10) -0.0010(10) 0.0060(10) 0.0010(10)
C(8) 0.045(2) 0.0550(10) 0.0500(10) -0.0010(10) 0.0100(10) -0.0020(10)
C(9) 0.040(2) 0.060(2) 0.052(2) -0.0010(10) 0.0060(10) -0.0110(10)
C(10) 0.045(2) 0.0530(10) 0.065(2) -0.0020(10) 0.0080(10) -0.0080(10)
C(11) 0.045(2) 0.0500(10) 0.060(2) -0.0020(10) 0.0070(10) 0.0030(10)
C(12) 0.0300(10) 0.0460(10) 0.0480(10) -0.0020(10) 0.0040(10) -0.0010(10)
C(13) 0.0320(10) 0.0550(10) 0.0510(10) 0.0020(10) 0.0070(10) 0.0050(10)
C(14) 0.074(2) 0.079(2) 0.0490(10) 0.011(2) 0.0170(10) 0.010(2)
C(15) 0.083(2) 0.055(2) 0.065(2) 0.003(2) 0.018(2) -0.0110(10)
C(16) 0.077(2) 0.072(2) 0.078(2) -0.009(2) 0.020(2) -0.028(2)

loop_
_atom_type_symbol
_atom_type_scat_dispersion_real
_atom_type_scat_dispersion_imag
_atom_type_scat_source
C 0.017 0.009
;International Tables for Crystallography
(1992, Vol. C, Tables 4.2.6.8 and 6.1.1.1)
;
H 0.000 0.000
;International Tables for Crystallography
(1992, Vol. C, Table 6.1.1.2)
;
N 0.029 0.018
;International Tables for Crystallography
(1992, Vol. C, Tables 4.2.6.8 and 6.1.1.1)
;
O 0.047 0.032
;International Tables for Crystallography
(1992, Vol. C, Tables 4.2.6.8 and 6.1.1.1)
;
S 0.319 0.557
;International Tables for Crystallography
(1992, Vol. C, Tables 4.2.6.8 and 6.1.1.1)
;

loop_
_geom_angle_atom_site_label_1
_geom_angle_atom_site_label_2
_geom_angle_atom_site_label_3
_geom_angle
_geom_angle_publ_flag
C(9) O(2) C(16) 118.1(3) no
C(1) N(1) C(5) 123.9(2) no
C(1) N(1) C(6) 109.0(2) no
C(5) N(1) C(6) 127.0(2) no
C(6) N(2) C(7) 102.2(2) no
C(6) N(3) C(12) 105.0(2) no
C(6) N(3) C(13) 113.1(2) no
C(12) N(3) C(13) 141.8(2) no
N(1) C(1) C(2) 120.0(3) no
N(1) C(1) C(13) 107.5(2) no
C(2) C(1) C(13) 132.5(2) no
C(1) C(2) C(3) 117.7(2) no
C(1) C(2) C(14) 124.9(3) no
C(3) C(2) C(14) 117.3(3) no
O(1) C(3) C(2) 119.7(3) no
O(1) C(3) C(4) 121.6(3) no
C(2) C(3) C(4) 118.7(2) no
C(3) C(4) C(5) 120.0(3) no
C(3) C(4) C(15) 118.5(3) no
C(5) C(4) C(15) 121.5(3) no
N(1) C(5) C(4) 119.6(3) no
N(1) C(5) H(1) 118.1 no
C(4) C(5) H(1) 122.3 no
N(1) C(6) N(2) 135.3(2) no
N(1) C(6) N(3) 107.4(2) no
N(2) C(6) N(3) 117.3(2) no
N(2) C(7) C(8) 128.2(2) no
N(2) C(7) C(12) 111.9(2) no
C(8) C(7) C(12) 119.9(2) no
C(7) C(8) C(9) 118.0(3) no
C(7) C(8) H(2) 120.1 no
C(9) C(8) H(2) 121.9 no
O(2) C(9) C(8) 113.6(3) no
O(2) C(9) C(10) 124.6(3) no
C(8) C(9) C(10) 121.8(3) no
C(9) C(10) C(11) 120.4(3) no
C(9) C(10) H(3) 117.5 no
C(11) C(10) H(3) 122.1 no
C(10) C(11) C(12) 117.8(3) no
C(10) C(11) H(4) 117.4 no
C(12) C(11) H(4) 124.8 no
N(3) C(12) C(7) 103.5(2) no
N(3) C(12) C(11) 134.4(2) no
C(7) C(12) C(11) 122.1(2) no
S(1) C(13) N(3) 125.3(2) no
S(1) C(13) C(1) 131.7(2) no
N(3) C(13) C(1) 103.0(2) no
C(2) C(14) H(5) 116.4 no
C(2) C(14) H(6) 107.7 no
C(2) C(14) H(7) 111.7 no
H(5) C(14) H(6) 97.8 no
H(5) C(14) H(7) 117.0 no
H(6) C(14) H(7) 104.0 no
C(4) C(15) H(8) 113.0 no
C(4) C(15) H(9) 110.6 no
C(4) C(15) H(10) 115.2 no
H(8) C(15) H(9) 99.8 no
H(8) C(15) H(10) 106.3 no
H(9) C(15) H(10) 110.9 no
O(2) C(16) H(11) 104.9 no
O(2) C(16) H(12) 114.1 no
O(2) C(16) H(13) 111.4 no
H(11) C(16) H(12) 110.4 no
H(11) C(16) H(13) 106.2 no
H(12) C(16) H(13) 109.5 no

loop_
_geom_bond_atom_site_label_1
_geom_bond_atom_site_label_2
_geom_bond_site_symmetry_1
_geom_bond_site_symmetry_2
_geom_bond_distance
_geom_bond_publ_flag
S(1) C(13) . . 1.618(3) no
O(1) C(3) . . 1.236(3) no
O(2) C(9) . . 1.372(3) no
O(2) C(16) . . 1.424(4) no
N(1) C(1) . . 1.395(3) no
N(1) C(5) . . 1.366(4) no
N(1) C(6) . . 1.380(3) no
N(2) C(6) . . 1.284(3) no
N(2) C(7) . . 1.410(3) no
N(3) C(6) . . 1.375(3) no
N(3) C(12) . . 1.411(3) no
N(3) C(13) . . 1.378(3) no
C(1) C(2) . . 1.360(4) no
C(1) C(13) . . 1.491(4) no
C(2) C(3) . . 1.479(4) no
C(2) C(14) . . 1.492(4) no
C(3) C(4) . . 1.452(4) no
C(4) C(5) . . 1.347(4) no
C(4) C(15) . . 1.494(4) no
C(5) H(1) . . 0.88 no
C(7) C(8) . . 1.377(3) no
C(7) C(12) . . 1.415(3) no
C(8) C(9) . . 1.392(4) no
C(8) H(2) . . 0.93 no
C(9) C(10) . . 1.386(4) no
C(10) C(11) . . 1.396(4) no
C(10) H(3) . . 1.05 no
C(11) C(12) . . 1.365(4) no
C(11) H(4) . . 0.90 no
C(14) H(5) . . 0.92 no
C(14) H(6) . . 1.02 no
C(14) H(7) . . 0.87 no
C(15) H(8) . . 0.99 no
C(15) H(9) . . 0.96 no
C(15) H(10) . . 1.01 no
C(16) H(11) . . 1.01 no
C(16) H(12) . . 0.96 no
C(16) H(13) . . 1.08 no

loop_
_geom_contact_atom_site_label_1
_geom_contact_atom_site_label_2
_geom_contact_distance
_geom_contact_site_symmetry_2
_geom_contact_publ_flag
O(1) C(5) 3.205(3) 4 no
O(1) C(15) 3.460(4) 4 no
O(1) C(16) 3.464(4) 3 no
O(1) C(16) 3.550(4) 3_655 no
O(2) C(2) 3.389(4) 3_655 no
O(2) C(3) 3.461(4) 3_655 no
N(1) C(11) 3.448(4) 3 no
N(1) C(12) 3.523(3) 3 no
N(1) C(9) 3.549(4) 3_655 no
N(1) C(10) 3.553(4) 3_655 no
N(2) C(15) 3.351(4) 4_554 no
N(2) C(12) 3.486(3) 3_655 no
N(2) N(3) 3.494(3) 3_655 no
N(2) C(13) 3.584(3) 3 no
N(3) C(7) 3.417(3) 3_655 no
N(3) N(3) 3.419(4) 3 no
N(3) C(6) 3.510(3) 3 no
C(1) C(8) 3.382(4) 3_655 no
C(1) C(9) 3.475(4) 3_655 no
C(1) C(12) 3.538(3) 3 no
C(1) C(7) 3.598(4) 3 no
C(2) C(9) 3.466(4) 3 no
C(2) C(9) 3.597(4) 3_655 no
C(3) C(10) 3.460(4) 3 no
C(3) C(16) 3.535(4) 3_655 no
C(4) C(10) 3.596(4) 3 no
C(5) C(10) 3.432(4) 3_655 no
C(5) C(11) 3.516(4) 3 no
C(6) C(12) 3.408(3) 3_655 no
C(6) C(7) 3.531(4) 3_655 no
C(7) C(13) 3.511(4) 3 no
C(7) C(13) 3.577(4) 3_655 no
C(8) C(13) 3.469(4) 3_655 no

loop_
_geom_torsion_atom_site_label_1
_geom_torsion_atom_site_label_2
_geom_torsion_atom_site_label_3
_geom_torsion_atom_site_label_4
_geom_torsion
_geom_torsion_publ_flag
S(1) C(13) N(3) C(6) -177.4(2) no
S(1) C(13) N(3) C(12) -1.4(5) no
S(1) C(13) C(1) N(1) 178.4(2) no
S(1) C(13) C(1) C(2) -1.7(5) no
O(1) C(3) C(2) C(1) 179.9(3) no
O(1) C(3) C(2) C(14) 0.1(4) no
O(1) C(3) C(4) C(5) 179.3(3) no
O(1) C(3) C(4) C(15) -0.7(4) no
O(2) C(9) C(8) C(7) -179.4(2) no
O(2) C(9) C(10) C(11) 179.1(3) no
N(1) C(1) C(2) C(3) 0.7(4) no
N(1) C(1) C(2) C(14) -179.6(3) no
N(1) C(1) C(13) N(3) -1.4(3) no
N(1) C(5) C(4) C(3) 0.9(4) no
N(1) C(5) C(4) C(15) -179.0(3) no
N(1) C(6) N(2) C(7) 179.8(3) no
N(1) C(6) N(3) C(12) -179.9(2) no
N(1) C(6) N(3) C(13) -2.5(3) no
N(2) C(6) N(1) C(1) -178.4(3) no
N(2) C(6) N(1) C(5) 2.1(5) no
N(2) C(6) N(3) C(12) 0.0(3) no
N(2) C(6) N(3) C(13) 177.4(2) no
N(2) C(7) C(8) C(9) -179.8(3) no
N(2) C(7) C(12) N(3) -0.1(3) no
N(2) C(7) C(12) C(11) 179.9(2) no
N(3) C(6) N(1) C(1) 1.4(3) no
N(3) C(6) N(1) C(5) -178.0(3) no
N(3) C(6) N(2) C(7) 0.0(3) no
N(3) C(12) C(7) C(8) 179.9(2) no
N(3) C(12) C(11) C(10) 179.8(3) no
N(3) C(13) C(1) C(2) 178.6(3) no
C(1) N(1) C(5) C(4) -0.3(4) no
C(1) C(2) C(3) C(4) -0.2(4) no
C(1) C(13) N(3) C(6) 2.3(3) no
C(1) C(13) N(3) C(12) 178.4(3) no
C(2) C(1) N(1) C(5) -0.5(4) no
C(2) C(1) N(1) C(6) -180.0(2) no
C(2) C(3) C(4) C(5) -0.6(4) no
C(2) C(3) C(4) C(15) 179.3(3) no
C(3) C(2) C(1) C(13) -179.2(3) no
C(4) C(3) C(2) C(14) -179.9(3) no
C(4) C(5) N(1) C(6) 179.0(3) no
C(5) N(1) C(1) C(13) 179.4(2) no
C(6) N(1) C(1) C(13) 0.0(3) no
C(6) N(2) C(7) C(8) -180.0(3) no
C(6) N(2) C(7) C(12) 0.1(3) no
C(6) N(3) C(12) C(7) 0.1(3) no
C(6) N(3) C(12) C(11) -179.9(3) no
C(7) C(8) C(9) C(10) 0.0(4) no
C(7) C(12) N(3) C(13) -176.2(3) no
C(7) C(12) C(11) C(10) -0.1(4) no
C(8) C(7) C(12) C(11) -0.1(4) no
C(8) C(9) O(2) C(16) -175.3(3) no
C(8) C(9) C(10) C(11) -0.3(5) no
C(9) C(8) C(7) C(12) 0.1(4) no
C(9) C(10) C(11) C(12) 0.3(4) no
C(10) C(9) O(2) C(16) 5.3(5) no
C(11) C(12) N(3) C(13) 3.9(5) no
C(13) C(1) C(2) C(14) 0.5(5) no

loop_
_cod_related_entry_id
_cod_related_entry_database
_cod_related_entry_code
1 ChemSpider 21136018
